data_4072893
loop_
_publ_author_name
'Ruiz, Javier'
'Quesada, Roberto'
'Vivanco, Maril\'in'
'Garc\'ia-Granda, Santiago'
'D\'iaz, M. Rosario'

_publ_section_title
;
 Thiocyanogen Insertion into P&#x2212;C Bonds of Diphosphinomethanide
 Complexes, Leading to Rare Functionalized Diphosphine and Tetraphosphine
 Ligands
;
_journal_issue 7
_journal_name_full Organometallics
_journal_page_first 1703
_journal_paper_doi 10.1021/om0611195
_journal_volume 26
_journal_year 2007
_chemical_formula_moiety 'C70 H58 Mn2 N6 O6 P4 S5'
_chemical_formula_sum 'C70 H58 Mn2 N6 O6 P4 S5'
_chemical_formula_weight 1473.28
_chemical_name_systematic
;
 ?
;
_space_group_IT_number 2
_symmetry_cell_setting triclinic
_symmetry_space_group_name_Hall '-P 1'
_symmetry_space_group_name_H-M 'P -1'
_atom_sites_solution_hydrogens geom
_atom_sites_solution_primary direct
_atom_sites_solution_secondary difmap
_audit_creation_method SHELXL-97
_cell_angle_alpha 72.807(2)
_cell_angle_beta 77.227(2)
_cell_angle_gamma 72.190(3)
_cell_formula_units_Z 2
_cell_length_a 11.2755(4)
_cell_length_b 16.4423(6)
_cell_length_c 21.9661(11)
_cell_measurement_reflns_used 7452
_cell_measurement_temperature 293(2)
_cell_measurement_theta_max 68
_cell_measurement_theta_min 3
_cell_volume 3665.6(3)
_computing_cell_refinement 'HKL Scalepack (Otwinowski & Minor, 1997)'
_computing_data_collection 'Kappa-CCD control sofware (Nonius, 1997)'
_computing_data_reduction
;
 'HKL Denzo and Scalepack (Otwinowski & Minor, 1997)'
;
_computing_publication_material SHELXL-97
_computing_structure_refinement 'SHELXL-97 (Sheldrick, 1997)'
_computing_structure_solution 'DIRDIF-96 (Beurskens, 1996)'
_diffrn_ambient_temperature 293(2)
_diffrn_measured_fraction_theta_full 0.777
_diffrn_measured_fraction_theta_max 0.777
_diffrn_measurement_device_type KappaCCD
_diffrn_measurement_method CCD
_diffrn_radiation_monochromator graphite
_diffrn_radiation_source 'fine-focus sealed tube'
_diffrn_radiation_type CuK\a
_diffrn_radiation_wavelength 1.5418
_diffrn_reflns_av_R_equivalents 0.0000
_diffrn_reflns_av_sigmaI/netI 0.2428
_diffrn_reflns_limit_h_max 13
_diffrn_reflns_limit_h_min -12
_diffrn_reflns_limit_k_max 19
_diffrn_reflns_limit_k_min -18
_diffrn_reflns_limit_l_max 24
_diffrn_reflns_limit_l_min 0
_diffrn_reflns_number 10419
_diffrn_reflns_theta_full 68.13
_diffrn_reflns_theta_max 68.13
_diffrn_reflns_theta_min 2.91
_exptl_absorpt_coefficient_mu 5.389
_exptl_absorpt_correction_T_max 0.874
_exptl_absorpt_correction_T_min 0.681
_exptl_absorpt_correction_type multi-scan
_exptl_absorpt_process_details
;
 multi-scan from symmetry-related measurement
Sortav (Blessing 1995)
;
_exptl_crystal_colour Colourless
_exptl_crystal_density_diffrn 1.335
_exptl_crystal_density_meas ?
_exptl_crystal_density_method 'not measured'
_exptl_crystal_description Prismatic
_exptl_crystal_F_000 1516
_exptl_crystal_size_max 0.20
_exptl_crystal_size_mid 0.050
_exptl_crystal_size_min 0.025
_refine_diff_density_max 1.272
_refine_diff_density_min -0.332
_refine_diff_density_rms 0.099
_refine_ls_extinction_method none
_refine_ls_goodness_of_fit_ref 0.844
_refine_ls_hydrogen_treatment mixed
_refine_ls_matrix_type full
_refine_ls_number_parameters 838
_refine_ls_number_reflns 10418
_refine_ls_number_restraints 0
_refine_ls_restrained_S_all 0.844
_refine_ls_R_factor_all 0.1729
_refine_ls_R_factor_gt 0.0663
_refine_ls_shift/su_max 0.001
_refine_ls_shift/su_mean 0.000
_refine_ls_structure_factor_coef Fsqd
_refine_ls_weighting_details 'calc w=1/[\s^2^(Fo^2^)+(0.0695P)^2^+0.0000P] where P=(Fo^2^+2Fc^2^)/3'
_refine_ls_weighting_scheme calc
_refine_ls_wR_factor_gt 0.1609
_refine_ls_wR_factor_ref 0.2162
_reflns_number_gt 3781
_reflns_number_total 10418
_reflns_threshold_expression >2sigma(I)
_cod_data_source_file om0611195si20061211_114447.cif
_cod_data_source_block 5
_cod_depositor_comments
;
The following automatic conversions were performed:

'_symmetry_cell_setting' value 'Triclinic' changed to 'triclinic'
according to /home/saulius/struct/CIF-dictionaries/cif_core.dic
dictionary named 'cif_core.dic' version 2.4.1 from
2010-06-29.

'_exptl_absorpt_correction_type' value 'Multi-scan'
changed to 'multi-scan' according to
/home/saulius/struct/CIF-dictionaries/cif_core.dic dictionary named
'cif_core.dic' version 2.4.1 from 2010-06-29.

Automatic conversion script
Id: cif_fix_values 1715 2011-07-08 13:25:40Z adriana 

The following automatic conversions were performed:

'_exptl_crystal_density_meas' value 'not measured' was changed to '?'
- the value is perceived as not measured.

Automatic conversion script
Id: cif_fix_values 3008 2015-01-20 13:52:24Z robertas 
;
_cod_original_sg_symbol_H-M P-1
_cod_database_code 4072893

loop_
_symmetry_equiv_pos_as_xyz
'x, y, z'
'-x, -y, -z'

loop_
_atom_site_label
_atom_site_type_symbol
_atom_site_fract_x
_atom_site_fract_y
_atom_site_fract_z
_atom_site_U_iso_or_equiv
_atom_site_adp_type
_atom_site_occupancy
_atom_site_calc_flag
_atom_site_refinement_flags
Mn1A Mn 0.43608(16) -0.25655(11) 0.32301(9) 0.0545(5) Uani 1 d .
P1A P 0.5889(3) -0.18333(18) 0.26728(15) 0.0512(8) Uani 1 d .
P2A P 0.2874(3) -0.12144(18) 0.29464(14) 0.0507(8) Uani 1 d .
S2A S 0.4764(3) 0.07620(17) 0.29410(16) 0.0662(9) Uani 1 d .
S3A S 0.2312(3) 0.07653(18) 0.26546(16) 0.0661(9) Uani 1 d .
N1A N 0.5729(7) -0.0921(5) 0.2865(4) 0.050(2) Uani 1 d .
N2A N 0.4812(9) -0.2024(6) 0.4364(5) 0.063(3) Uani 1 d .
N3A N 0.1544(10) 0.1136(8) 0.3902(6) 0.095(4) Uani 1 d .
O1A O 0.2312(8) -0.3390(5) 0.3988(5) 0.092(3) Uani 1 d .
O2A O 0.6178(8) -0.4260(5) 0.3685(5) 0.111(4) Uani 1 d .
O3A O 0.4221(9) -0.3253(6) 0.2151(5) 0.100(3) Uani 1 d .
C1A C 0.4678(11) -0.0277(7) 0.2844(5) 0.054(3) Uani 1 d .
C2A C 0.3445(9) -0.0272(6) 0.2768(5) 0.051(3) Uani 1 d .
C3A C 0.1843(10) 0.0966(8) 0.3411(7) 0.068(4) Uani 1 d .
C4A C 0.4644(10) -0.2216(7) 0.3936(6) 0.054(3) Uani 1 d .
C5A C 0.4956(12) -0.1782(10) 0.4933(7) 0.082(4) Uani 1 d .
C6A C 0.3994(15) -0.0932(12) 0.4976(9) 0.188(10) Uani 1 d .
H6A1 H 0.4152 -0.0479 0.4600 0.283 Uiso 1 calc R
H6A2 H 0.4043 -0.0769 0.5352 0.283 Uiso 1 calc R
H6A3 H 0.3169 -0.1004 0.5003 0.283 Uiso 1 calc R
C7A C 0.6295(12) -0.1690(11) 0.4839(7) 0.132(7) Uani 1 d .
H7A1 H 0.6418 -0.1226 0.4464 0.198 Uiso 1 calc R
H7A2 H 0.6884 -0.2234 0.4783 0.198 Uiso 1 calc R
H7A3 H 0.6426 -0.1552 0.5210 0.198 Uiso 1 calc R
C8A C 0.4713(16) -0.2470(13) 0.5529(8) 0.183(10) Uani 1 d .
H8A1 H 0.5331 -0.3017 0.5511 0.275 Uiso 1 calc R
H8A2 H 0.3888 -0.2546 0.5562 0.275 Uiso 1 calc R
H8A3 H 0.4764 -0.2290 0.5898 0.275 Uiso 1 calc R
C10A C 0.3101(12) -0.3055(7) 0.3695(7) 0.075(4) Uani 1 d .
C20A C 0.5500(10) -0.3584(8) 0.3486(6) 0.068(4) Uani 1 d .
C30A C 0.4250(11) -0.2947(7) 0.2563(7) 0.074(4) Uani 1 d .
C11A C 0.6199(10) -0.1527(6) 0.1809(6) 0.050(3) Uani 1 d .
C12A C 0.5391(11) -0.1501(7) 0.1418(7) 0.070(4) Uani 1 d .
H12A H 0.4694 -0.1726 0.1597 0.084 Uiso 1 calc R
C13A C 0.5607(14) -0.1124(9) 0.0726(7) 0.093(5) Uani 1 d .
H13A H 0.5040 -0.1095 0.0466 0.112 Uiso 1 calc R
C14A C 0.6661(14) -0.0813(9) 0.0460(7) 0.090(5) Uani 1 d .
H14A H 0.6835 -0.0599 0.0017 0.108 Uiso 1 calc R
C15A C 0.7434(12) -0.0821(8) 0.0852(8) 0.081(4) Uani 1 d .
H15A H 0.8136 -0.0602 0.0671 0.097 Uiso 1 calc R
C16A C 0.7217(11) -0.1147(7) 0.1519(6) 0.065(3) Uani 1 d .
H16A H 0.7749 -0.1114 0.1775 0.078 Uiso 1 calc R
C21A C 0.7428(10) -0.2458(7) 0.2874(5) 0.054(3) Uani 1 d .
C22A C 0.7971(10) -0.2242(7) 0.3285(6) 0.062(3) Uani 1 d .
H22A H 0.7554 -0.1751 0.3448 0.075 Uiso 1 calc R
C23A C 0.9152(11) -0.2756(9) 0.3463(7) 0.084(4) Uani 1 d .
H23A H 0.9514 -0.2590 0.3733 0.101 Uiso 1 calc R
C24A C 0.9782(12) -0.3503(10) 0.3243(8) 0.094(5) Uani 1 d .
H24A H 1.0545 -0.3856 0.3373 0.113 Uiso 1 calc R
C25A C 0.9238(11) -0.3701(8) 0.2827(7) 0.086(5) Uani 1 d .
H25A H 0.9660 -0.4187 0.2660 0.103 Uiso 1 calc R
C26A C 0.8060(10) -0.3194(7) 0.2643(6) 0.069(4) Uani 1 d .
H26A H 0.7708 -0.3356 0.2366 0.082 Uiso 1 calc R
C31A C 0.1492(9) -0.1031(7) 0.3563(6) 0.050(3) Uani 1 d .
C32A C 0.0315(11) -0.0495(8) 0.3374(6) 0.073(4) Uani 1 d .
H32A H 0.0231 -0.0287 0.2939 0.087 Uiso 1 calc R
C33A C -0.0685(12) -0.0286(9) 0.3825(7) 0.085(4) Uani 1 d .
H33A H -0.1437 0.0089 0.3694 0.102 Uiso 1 calc R
C34A C -0.0610(12) -0.0618(9) 0.4468(7) 0.087(4) Uani 1 d .
H34A H -0.1311 -0.0483 0.4771 0.105 Uiso 1 calc R
C35A C 0.0512(12) -0.1153(9) 0.4662(6) 0.089(5) Uani 1 d .
H35A H 0.0576 -0.1382 0.5098 0.107 Uiso 1 calc R
C36A C 0.1527(11) -0.1343(8) 0.4210(6) 0.067(3) Uani 1 d .
H36A H 0.2281 -0.1702 0.4349 0.081 Uiso 1 calc R
C41A C 0.2160(9) -0.1144(7) 0.2277(6) 0.053(3) Uani 1 d .
C42A C 0.2345(10) -0.0602(7) 0.1680(6) 0.061(3) Uani 1 d .
H42A H 0.2829 -0.0207 0.1614 0.073 Uiso 1 calc R
C43A C 0.1827(12) -0.0624(8) 0.1163(7) 0.079(4) Uani 1 d .
H43A H 0.1991 -0.0258 0.0759 0.095 Uiso 1 calc R
C44A C 0.1065(12) -0.1191(9) 0.1250(7) 0.081(4) Uani 1 d .
H44A H 0.0703 -0.1204 0.0913 0.097 Uiso 1 calc R
C45A C 0.0871(12) -0.1733(9) 0.1859(7) 0.086(4) Uani 1 d .
H45A H 0.0367 -0.2117 0.1936 0.103 Uiso 1 calc R
C46A C 0.1403(11) -0.1707(7) 0.2336(6) 0.066(3) Uani 1 d .
H46A H 0.1261 -0.2089 0.2736 0.079 Uiso 1 calc R
S1 S 0.6547(3) 0.04979(18) 0.31141(14) 0.0588(8) Uani 1 d .
Mn1B Mn 0.63473(15) 0.42534(10) 0.12497(9) 0.0506(5) Uani 1 d .
P1B P 0.6222(2) 0.33798(16) 0.22962(14) 0.0460(8) Uani 1 d .
P2B P 0.8360(3) 0.32864(17) 0.11369(14) 0.0489(8) Uani 1 d .
S2B S 0.7689(2) 0.06894(16) 0.22609(14) 0.0544(8) Uani 1 d .
S3B S 0.9780(2) 0.13595(17) 0.13595(14) 0.0548(8) Uani 1 d .
N1B N 0.6443(7) 0.2345(5) 0.2319(4) 0.044(2) Uani 1 d .
N2B N 0.5300(8) 0.2946(6) 0.0897(5) 0.061(3) Uani 1 d .
N3B N 0.9164(10) 0.0887(7) 0.0344(5) 0.082(3) Uani 1 d .
O1B O 0.6594(8) 0.5180(5) -0.0137(4) 0.086(3) Uani 1 d .
O2B O 0.3739(7) 0.5353(5) 0.1434(4) 0.083(3) Uani 1 d .
O3B O 0.7168(7) 0.5652(5) 0.1515(4) 0.080(3) Uani 1 d .
C10B C 0.6515(11) 0.4807(7) 0.0415(7) 0.063(3) Uani 1 d .
C20B C 0.4752(11) 0.4915(7) 0.1377(5) 0.058(3) Uani 1 d .
C30B C 0.6901(9) 0.5077(7) 0.1430(5) 0.055(3) Uani 1 d .
C1B C 0.7448(9) 0.1886(6) 0.2034(5) 0.044(3) Uani 1 d .
C2B C 0.8416(9) 0.2162(6) 0.1549(5) 0.045(3) Uani 1 d .
C3B C 0.9413(10) 0.1078(7) 0.0751(6) 0.057(3) Uani 1 d .
C4B C 0.5677(10) 0.3415(7) 0.1062(5) 0.057(3) Uani 1 d .
C5B C 0.4854(11) 0.2323(8) 0.0711(6) 0.065(3) Uani 1 d .
C6B C 0.491(2) 0.2661(12) -0.0033(9) 0.246(14) Uani 1 d .
H6B1 H 0.5776 0.2603 -0.0229 0.369 Uiso 1 calc R
H6B2 H 0.4455 0.3270 -0.0140 0.369 Uiso 1 calc R
H6B3 H 0.4549 0.2320 -0.0190 0.369 Uiso 1 calc R
C7B C 0.3532(15) 0.2455(13) 0.0916(12) 0.231(14) Uani 1 d .
H7B1 H 0.3117 0.3068 0.0778 0.347 Uiso 1 calc R
H7B2 H 0.3374 0.2270 0.1378 0.347 Uiso 1 calc R
H7B3 H 0.3215 0.2115 0.0733 0.347 Uiso 1 calc R
C8B C 0.5676(15) 0.1475(9) 0.0840(11) 0.209(12) Uani 1 d .
H8B1 H 0.6522 0.1508 0.0661 0.313 Uiso 1 calc R
H8B2 H 0.5441 0.1102 0.0649 0.313 Uiso 1 calc R
H8B3 H 0.5625 0.1235 0.1297 0.313 Uiso 1 calc R
C11B C 0.4695(9) 0.3657(6) 0.2764(5) 0.046(3) Uani 1 d .
C12B C 0.3927(10) 0.3069(7) 0.2976(5) 0.059(3) Uani 1 d .
H12B H 0.4199 0.2534 0.2861 0.071 Uiso 1 calc R
C13B C 0.2755(10) 0.3274(8) 0.3360(6) 0.066(3) Uani 1 d .
H13B H 0.2264 0.2872 0.3502 0.080 Uiso 1 calc R
C14B C 0.2338(10) 0.4062(8) 0.3522(6) 0.073(4) Uani 1 d .
H14B H 0.1551 0.4210 0.3765 0.088 Uiso 1 calc R
C15B C 0.3093(12) 0.4634(9) 0.3324(7) 0.100(5) Uani 1 d .
H15B H 0.2822 0.5165 0.3445 0.120 Uiso 1 calc R
C16B C 0.4242(11) 0.4434(7) 0.2951(6) 0.078(4) Uani 1 d .
H16B H 0.4728 0.4839 0.2821 0.094 Uiso 1 calc R
C21B C 0.7263(9) 0.3354(7) 0.2824(5) 0.047(3) Uani 1 d .
C22B C 0.7855(9) 0.2550(7) 0.3182(5) 0.057(3) Uani 1 d .
H22B H 0.7711 0.2039 0.3149 0.069 Uiso 1 calc R
C23B C 0.8668(11) 0.2494(8) 0.3594(6) 0.067(3) Uani 1 d .
H23B H 0.9073 0.1943 0.3826 0.080 Uiso 1 calc R
C24B C 0.8883(11) 0.3226(10) 0.3666(6) 0.078(4) Uani 1 d .
H24B H 0.9441 0.3179 0.3937 0.094 Uiso 1 calc R
C25B C 0.8265(12) 0.4038(9) 0.3331(7) 0.085(4) Uani 1 d .
H25B H 0.8392 0.4544 0.3385 0.102 Uiso 1 calc R
C26B C 0.7452(11) 0.4113(7) 0.2914(6) 0.066(3) Uani 1 d .
H26B H 0.7033 0.4668 0.2694 0.079 Uiso 1 calc R
C31B C 0.9530(9) 0.3606(7) 0.1385(5) 0.050(3) Uani 1 d .
C32B C 1.0151(10) 0.3079(7) 0.1906(6) 0.060(3) Uani 1 d .
H32B H 0.9967 0.2544 0.2124 0.072 Uiso 1 calc R
C33B C 1.1040(10) 0.3333(8) 0.2107(6) 0.075(4) Uani 1 d .
H33B H 1.1438 0.2971 0.2457 0.090 Uiso 1 calc R
C34B C 1.1327(11) 0.4111(8) 0.1792(7) 0.075(4) Uani 1 d .
H34B H 1.1913 0.4285 0.1929 0.090 Uiso 1 calc R
C35B C 1.0748(11) 0.4639(8) 0.1270(7) 0.079(4) Uani 1 d .
H35B H 1.0948 0.5169 0.1050 0.095 Uiso 1 calc R
C36B C 0.9884(10) 0.4385(7) 0.1077(6) 0.066(4) Uani 1 d .
H36B H 0.9509 0.4749 0.0720 0.079 Uiso 1 calc R
C41B C 0.9039(10) 0.3219(6) 0.0311(5) 0.048(3) Uani 1 d .
C42B C 1.0340(11) 0.3112(6) 0.0087(6) 0.060(3) Uani 1 d .
H42B H 1.0868 0.3118 0.0356 0.072 Uiso 1 calc R
C43B C 1.0838(11) 0.2998(7) -0.0527(6) 0.068(3) Uani 1 d .
H43B H 1.1693 0.2940 -0.0670 0.082 Uiso 1 calc R
C44B C 1.0075(12) 0.2970(7) -0.0925(6) 0.066(3) Uani 1 d .
H44B H 1.0415 0.2880 -0.1334 0.079 Uiso 1 calc R
C45B C 0.8803(11) 0.3077(7) -0.0717(6) 0.064(3) Uani 1 d .
H45B H 0.8283 0.3069 -0.0989 0.077 Uiso 1 calc R
C46B C 0.8293(10) 0.3196(6) -0.0106(5) 0.054(3) Uani 1 d .
H46B H 0.7434 0.3261 0.0029 0.064 Uiso 1 calc R

loop_
_atom_site_aniso_label
_atom_site_aniso_U_11
_atom_site_aniso_U_22
_atom_site_aniso_U_33
_atom_site_aniso_U_23
_atom_site_aniso_U_13
_atom_site_aniso_U_12
Mn1A 0.0484(11) 0.0427(11) 0.0713(14) -0.0140(10) -0.0049(10) -0.0127(9)
P1A 0.0445(17) 0.0432(16) 0.067(2) -0.0195(16) -0.0034(16) -0.0102(13)
P2A 0.0471(17) 0.0485(17) 0.058(2) -0.0110(15) -0.0070(15) -0.0163(14)
S2A 0.0545(18) 0.0447(17) 0.104(3) -0.0272(17) -0.0022(18) -0.0169(14)
S3A 0.0573(19) 0.0451(17) 0.089(3) -0.0121(17) -0.0146(18) -0.0043(15)
N1A 0.043(5) 0.046(5) 0.063(7) -0.024(5) -0.002(5) -0.009(4)
N2A 0.057(6) 0.066(7) 0.056(8) -0.018(6) 0.004(6) -0.009(5)
N3A 0.077(8) 0.091(9) 0.111(11) -0.050(8) 0.006(8) -0.005(6)
O1A 0.076(6) 0.075(6) 0.116(8) -0.003(5) 0.011(6) -0.041(5)
O2A 0.072(6) 0.057(6) 0.162(10) 0.000(6) -0.004(6) 0.008(5)
O3A 0.119(8) 0.093(7) 0.113(9) -0.067(6) 0.007(6) -0.040(6)
C1A 0.065(8) 0.046(7) 0.053(8) -0.014(6) 0.006(6) -0.026(6)
C2A 0.038(6) 0.048(7) 0.068(8) -0.011(6) -0.008(6) -0.015(5)
C3A 0.038(7) 0.052(8) 0.107(13) -0.016(8) -0.010(8) -0.004(6)
C4A 0.042(7) 0.046(7) 0.060(10) 0.001(7) -0.004(7) -0.006(5)
C5A 0.061(9) 0.127(13) 0.066(11) -0.048(10) -0.014(8) -0.010(9)
C6A 0.141(17) 0.22(2) 0.25(3) -0.18(2) -0.080(16) 0.029(16)
C7A 0.083(11) 0.23(2) 0.137(15) -0.089(14) -0.014(10) -0.076(12)
C8A 0.19(2) 0.30(3) 0.073(13) 0.033(16) -0.036(13) -0.15(2)
C10A 0.073(9) 0.033(7) 0.115(12) -0.013(7) -0.019(9) -0.009(6)
C20A 0.049(7) 0.055(8) 0.095(11) -0.017(8) 0.007(7) -0.018(6)
C30A 0.075(9) 0.049(8) 0.092(11) -0.028(8) 0.007(8) -0.011(7)
C11A 0.042(6) 0.036(6) 0.076(9) -0.020(6) -0.005(6) -0.010(5)
C12A 0.057(8) 0.075(9) 0.086(11) -0.040(8) 0.000(8) -0.015(7)
C13A 0.115(13) 0.107(12) 0.065(12) -0.044(9) -0.002(9) -0.025(10)
C14A 0.100(12) 0.094(11) 0.072(11) -0.021(9) 0.020(10) -0.041(10)
C15A 0.072(10) 0.071(9) 0.096(13) -0.004(9) -0.011(9) -0.029(8)
C16A 0.072(9) 0.058(8) 0.060(9) -0.002(7) -0.009(7) -0.021(7)
C21A 0.047(7) 0.053(7) 0.056(8) -0.012(6) 0.003(6) -0.014(6)
C22A 0.039(7) 0.072(8) 0.073(9) -0.018(7) -0.004(6) -0.012(6)
C23A 0.044(8) 0.097(11) 0.108(12) -0.010(9) -0.016(8) -0.026(8)
C24A 0.051(9) 0.089(11) 0.123(14) -0.006(10) -0.029(9) 0.000(8)
C25A 0.047(8) 0.048(8) 0.124(14) 0.002(8) 0.010(8) 0.004(7)
C26A 0.058(8) 0.046(7) 0.093(10) -0.021(7) 0.004(7) -0.007(6)
C31A 0.029(6) 0.053(7) 0.066(9) -0.016(6) -0.001(6) -0.011(5)
C32A 0.052(8) 0.094(10) 0.068(10) -0.026(8) 0.001(7) -0.015(7)
C33A 0.058(9) 0.123(12) 0.066(10) -0.024(9) -0.005(8) -0.013(8)
C34A 0.052(8) 0.121(12) 0.084(12) -0.037(10) 0.012(8) -0.018(8)
C35A 0.059(9) 0.131(13) 0.052(9) -0.012(9) 0.006(8) -0.009(9)
C36A 0.063(8) 0.093(10) 0.049(9) -0.022(8) -0.009(7) -0.020(7)
C41A 0.051(7) 0.046(7) 0.056(9) -0.001(6) -0.002(6) -0.017(6)
C42A 0.053(7) 0.058(8) 0.075(10) -0.032(8) -0.008(7) -0.005(6)
C43A 0.097(11) 0.050(8) 0.072(11) -0.010(7) -0.007(9) -0.003(7)
C44A 0.089(10) 0.073(10) 0.087(12) -0.028(9) -0.037(9) -0.003(8)
C45A 0.094(11) 0.093(11) 0.079(11) -0.006(9) -0.043(9) -0.027(9)
C46A 0.079(9) 0.074(9) 0.055(9) -0.014(7) -0.024(7) -0.027(7)
S1 0.0603(19) 0.0514(17) 0.069(2) -0.0112(16) -0.0091(16) -0.0234(15)
Mn1B 0.0502(11) 0.0354(10) 0.0636(14) -0.0095(9) -0.0114(10) -0.0074(8)
P1B 0.0380(15) 0.0354(15) 0.063(2) -0.0136(14) -0.0064(15) -0.0063(12)
P2B 0.0459(17) 0.0387(16) 0.058(2) -0.0072(14) -0.0058(15) -0.0109(13)
S2B 0.0539(17) 0.0370(15) 0.071(2) -0.0131(15) -0.0065(16) -0.0116(13)
S3B 0.0502(17) 0.0436(16) 0.064(2) -0.0127(15) -0.0068(15) -0.0044(13)
N1B 0.042(5) 0.026(4) 0.062(6) -0.017(4) -0.001(4) -0.006(4)
N2B 0.054(6) 0.059(7) 0.073(8) -0.027(6) -0.009(5) -0.006(5)
N3B 0.101(9) 0.076(8) 0.065(8) -0.024(6) -0.026(7) -0.001(6)
O1B 0.100(7) 0.061(6) 0.077(7) 0.005(5) -0.020(6) -0.006(5)
O2B 0.060(5) 0.058(5) 0.123(8) -0.030(5) -0.019(5) 0.007(4)
O3B 0.080(6) 0.048(5) 0.121(8) -0.031(5) -0.010(5) -0.023(5)
C10B 0.060(8) 0.048(8) 0.079(11) -0.025(7) -0.010(8) -0.001(6)
C20B 0.075(9) 0.032(6) 0.063(9) -0.014(6) -0.002(7) -0.010(6)
C30B 0.046(7) 0.040(7) 0.059(8) -0.005(6) -0.006(6) 0.007(5)
C1B 0.049(6) 0.027(5) 0.054(8) -0.011(5) -0.012(6) -0.004(5)
C2B 0.040(6) 0.038(6) 0.053(8) -0.012(5) -0.015(6) 0.001(5)
C3B 0.059(8) 0.043(7) 0.057(9) -0.010(6) -0.018(7) 0.010(6)
C4B 0.063(8) 0.047(7) 0.037(8) -0.002(6) -0.006(6) 0.009(6)
C5B 0.070(9) 0.065(8) 0.083(10) -0.036(7) -0.030(7) -0.021(7)
C6B 0.54(5) 0.138(17) 0.14(2) 0.006(15) -0.16(3) -0.16(2)
C7B 0.088(14) 0.22(2) 0.48(4) -0.22(3) 0.011(19) -0.079(15)
C8B 0.182(18) 0.064(10) 0.45(4) -0.112(16) -0.23(2) 0.055(11)
C11B 0.038(6) 0.039(6) 0.054(8) -0.011(6) -0.010(6) 0.002(5)
C12B 0.057(7) 0.056(7) 0.069(9) -0.026(7) 0.004(7) -0.020(6)
C13B 0.052(8) 0.069(9) 0.075(10) -0.009(7) -0.005(7) -0.022(7)
C14B 0.042(7) 0.073(9) 0.108(12) -0.046(8) -0.002(7) -0.003(7)
C15B 0.077(10) 0.082(10) 0.150(15) -0.065(10) 0.012(10) -0.018(8)
C16B 0.058(8) 0.057(8) 0.127(12) -0.056(8) 0.019(8) -0.017(6)
C21B 0.042(6) 0.045(7) 0.053(8) -0.015(6) 0.000(6) -0.012(5)
C22B 0.050(7) 0.061(8) 0.063(9) -0.026(7) -0.006(6) -0.010(6)
C23B 0.063(8) 0.074(9) 0.059(9) -0.018(7) -0.009(7) -0.011(7)
C24B 0.062(9) 0.112(12) 0.074(10) -0.033(9) -0.026(7) -0.022(9)
C25B 0.089(10) 0.067(9) 0.108(12) -0.029(9) -0.032(9) -0.014(8)
C26B 0.075(9) 0.059(8) 0.075(10) -0.025(7) -0.022(7) -0.016(7)
C31B 0.037(6) 0.056(7) 0.059(8) -0.021(6) -0.003(6) -0.011(5)
C32B 0.061(8) 0.069(8) 0.063(9) -0.028(7) 0.001(7) -0.030(7)
C33B 0.059(8) 0.082(10) 0.100(11) -0.035(8) -0.023(8) -0.021(7)
C34B 0.070(9) 0.060(8) 0.113(13) -0.021(8) -0.022(9) -0.035(7)
C35B 0.062(9) 0.060(9) 0.110(13) -0.020(8) 0.001(8) -0.020(7)
C36B 0.070(8) 0.051(7) 0.082(10) -0.002(7) -0.017(7) -0.032(7)
C41B 0.051(7) 0.032(6) 0.058(8) -0.003(5) -0.010(6) -0.012(5)
C42B 0.064(8) 0.049(7) 0.062(9) -0.008(6) -0.008(7) -0.015(6)
C43B 0.065(8) 0.076(9) 0.061(10) -0.023(7) 0.010(7) -0.022(7)
C44B 0.082(10) 0.054(8) 0.055(9) -0.010(6) -0.012(8) -0.013(7)
C45B 0.053(8) 0.055(7) 0.080(10) -0.015(7) -0.012(7) -0.009(6)
C46B 0.060(8) 0.045(7) 0.050(8) -0.018(6) 0.001(7) -0.005(6)

loop_
_atom_type_symbol
_atom_type_description
_atom_type_scat_dispersion_real
_atom_type_scat_dispersion_imag
_atom_type_scat_source
C C 0.0181 0.0091 'International Tables Vol C Tables 4.2.6.8 and 6.1.1.4'
H H 0.0000 0.0000 'International Tables Vol C Tables 4.2.6.8 and 6.1.1.4'
Mn Mn -0.5299 2.8052 'International Tables Vol C Tables 4.2.6.8 and 6.1.1.4'
N N 0.0311 0.0180 'International Tables Vol C Tables 4.2.6.8 and 6.1.1.4'
O O 0.0492 0.0322 'International Tables Vol C Tables 4.2.6.8 and 6.1.1.4'
P P 0.2955 0.4335 'International Tables Vol C Tables 4.2.6.8 and 6.1.1.4'
S S 0.3331 0.5567 'International Tables Vol C Tables 4.2.6.8 and 6.1.1.4'

loop_
_geom_angle_atom_site_label_1
_geom_angle_atom_site_label_2
_geom_angle_atom_site_label_3
_geom_angle
C20A Mn1A C30A 88.7(6)
C20A Mn1A C10A 90.3(5)
C30A Mn1A C10A 88.5(6)
C20A Mn1A C4A 86.9(5)
C30A Mn1A C4A 174.6(5)
C10A Mn1A C4A 94.5(5)
C20A Mn1A P1A 93.1(3)
C30A Mn1A P1A 95.1(4)
C10A Mn1A P1A 175.0(4)
C4A Mn1A P1A 82.1(3)
C20A Mn1A P2A 177.0(4)
C30A Mn1A P2A 94.4(4)
C10A Mn1A P2A 89.5(4)
C4A Mn1A P2A 90.1(3)
P1A Mn1A P2A 86.92(11)
N1A P1A C11A 102.8(4)
N1A P1A C21A 101.9(5)
C11A P1A C21A 101.5(5)
N1A P1A Mn1A 113.8(3)
C11A P1A Mn1A 122.7(4)
C21A P1A Mn1A 111.6(3)
C2A P2A C41A 107.5(5)
C2A P2A C31A 104.9(5)
C41A P2A C31A 101.5(5)
C2A P2A Mn1A 115.2(3)
C41A P2A Mn1A 112.2(4)
C31A P2A Mn1A 114.3(4)
C1A S2A S1 103.2(4)
C3A S3A C2A 105.0(5)
C1A N1A P1A 123.4(7)
C4A N2A C5A 176.7(12)
N1A C1A C2A 129.8(9)
N1A C1A S2A 116.8(8)
C2A C1A S2A 113.4(8)
C1A C2A P2A 125.1(7)
C1A C2A S3A 116.6(7)
P2A C2A S3A 116.8(5)
N3A C3A S3A 176.9(13)
N2A C4A Mn1A 178.6(11)
N2A C5A C8A 110.2(13)
N2A C5A C6A 107.6(11)
C8A C5A C6A 108.6(14)
N2A C5A C7A 107.6(11)
C8A C5A C7A 110.9(12)
C6A C5A C7A 111.9(14)
C5A C6A H6A1 109.5
C5A C6A H6A2 109.5
H6A1 C6A H6A2 109.5
C5A C6A H6A3 109.5
H6A1 C6A H6A3 109.5
H6A2 C6A H6A3 109.5
C5A C7A H7A1 109.5
C5A C7A H7A2 109.5
H7A1 C7A H7A2 109.5
C5A C7A H7A3 109.5
H7A1 C7A H7A3 109.5
H7A2 C7A H7A3 109.5
C5A C8A H8A1 109.5
C5A C8A H8A2 109.5
H8A1 C8A H8A2 109.5
C5A C8A H8A3 109.5
H8A1 C8A H8A3 109.5
H8A2 C8A H8A3 109.5
O1A C10A Mn1A 178.2(11)
O2A C20A Mn1A 175.5(11)
O3A C30A Mn1A 175.3(12)
C12A C11A C16A 117.4(11)
C12A C11A P1A 123.6(9)
C16A C11A P1A 118.0(9)
C11A C12A C13A 120.9(12)
C11A C12A H12A 119.5
C13A C12A H12A 119.5
C14A C13A C12A 119.5(14)
C14A C13A H13A 120.3
C12A C13A H13A 120.3
C15A C14A C13A 119.0(14)
C15A C14A H14A 120.5
C13A C14A H14A 120.5
C14A C15A C16A 122.3(13)
C14A C15A H15A 118.8
C16A C15A H15A 118.8
C15A C16A C11A 120.6(12)
C15A C16A H16A 119.7
C11A C16A H16A 119.7
C22A C21A C26A 118.5(11)
C22A C21A P1A 120.9(9)
C26A C21A P1A 120.5(10)
C21A C22A C23A 120.8(12)
C21A C22A H22A 119.6
C23A C22A H22A 119.6
C24A C23A C22A 121.1(13)
C24A C23A H23A 119.4
C22A C23A H23A 119.4
C25A C24A C23A 117.4(13)
C25A C24A H24A 121.3
C23A C24A H24A 121.3
C24A C25A C26A 122.3(13)
C24A C25A H25A 118.9
C26A C25A H25A 118.9
C21A C26A C25A 120.0(12)
C21A C26A H26A 120.0
C25A C26A H26A 120.0
C36A C31A C32A 116.4(10)
C36A C31A P2A 123.9(9)
C32A C31A P2A 119.6(9)
C33A C32A C31A 120.3(12)
C33A C32A H32A 119.8
C31A C32A H32A 119.8
C32A C33A C34A 121.2(13)
C32A C33A H33A 119.4
C34A C33A H33A 119.4
C33A C34A C35A 119.5(12)
C33A C34A H34A 120.3
C35A C34A H34A 120.3
C36A C35A C34A 119.3(13)
C36A C35A H35A 120.3
C34A C35A H35A 120.3
C35A C36A C31A 123.2(12)
C35A C36A H36A 118.4
C31A C36A H36A 118.4
C42A C41A C46A 115.3(11)
C42A C41A P2A 124.7(9)
C46A C41A P2A 119.9(9)
C41A C42A C43A 121.7(11)
C41A C42A H42A 119.1
C43A C42A H42A 119.1
C44A C43A C42A 120.6(13)
C44A C43A H43A 119.7
C42A C43A H43A 119.7
C45A C44A C43A 117.3(13)
C45A C44A H44A 121.3
C43A C44A H44A 121.3
C46A C45A C44A 120.4(13)
C46A C45A H45A 119.8
C44A C45A H45A 119.8
C45A C46A C41A 124.6(12)
C45A C46A H46A 117.7
C41A C46A H46A 117.7
S2A S1 S2B 108.72(18)
C10B Mn1B C20B 91.3(5)
C10B Mn1B C30B 89.8(5)
C20B Mn1B C30B 89.3(4)
C10B Mn1B C4B 90.1(5)
C20B Mn1B C4B 88.0(4)
C30B Mn1B C4B 177.2(4)
C10B Mn1B P1B 173.3(4)
C20B Mn1B P1B 93.1(4)
C30B Mn1B P1B 95.4(3)
C4B Mn1B P1B 84.9(3)
C10B Mn1B P2B 92.2(4)
C20B Mn1B P2B 175.0(3)
C30B Mn1B P2B 94.3(3)
C4B Mn1B P2B 88.5(3)
P1B Mn1B P2B 83.15(11)
N1B P1B C11B 103.7(4)
N1B P1B C21B 103.7(4)
C11B P1B C21B 102.3(5)
N1B P1B Mn1B 112.3(3)
C11B P1B Mn1B 113.3(3)
C21B P1B Mn1B 119.8(3)
C2B P2B C31B 108.4(5)
C2B P2B C41B 103.0(4)
C31B P2B C41B 102.2(5)
C2B P2B Mn1B 113.9(3)
C31B P2B Mn1B 113.1(3)
C41B P2B Mn1B 115.1(4)
C1B S2B S1 102.2(4)
C3B S3B C2B 102.4(5)
C1B N1B P1B 123.6(7)
C4B N2B C5B 177.4(11)
O1B C10B Mn1B 178.4(11)
O2B C20B Mn1B 177.5(11)
O3B C30B Mn1B 173.9(10)
N1B C1B C2B 130.4(8)
N1B C1B S2B 117.0(7)
C2B C1B S2B 112.6(7)
C1B C2B S3B 118.5(7)
C1B C2B P2B 124.2(7)
S3B C2B P2B 117.3(6)
N3B C3B S3B 179.7(13)
N2B C4B Mn1B 174.4(10)
C8B C5B C7B 120.8(15)
C8B C5B N2B 111.1(10)
C7B C5B N2B 109.6(11)
C8B C5B C6B 107.5(14)
C7B C5B C6B 101.8(14)
N2B C5B C6B 104.3(11)
C5B C6B H6B1 109.5
C5B C6B H6B2 109.5
H6B1 C6B H6B2 109.5
C5B C6B H6B3 109.5
H6B1 C6B H6B3 109.5
H6B2 C6B H6B3 109.5
C5B C7B H7B1 109.5
C5B C7B H7B2 109.5
H7B1 C7B H7B2 109.5
C5B C7B H7B3 109.5
H7B1 C7B H7B3 109.5
H7B2 C7B H7B3 109.5
C5B C8B H8B1 109.5
C5B C8B H8B2 109.5
H8B1 C8B H8B2 109.5
C5B C8B H8B3 109.5
H8B1 C8B H8B3 109.5
H8B2 C8B H8B3 109.5
C16B C11B C12B 116.6(10)
C16B C11B P1B 122.1(9)
C12B C11B P1B 121.3(8)
C11B C12B C13B 121.2(10)
C11B C12B H12B 119.4
C13B C12B H12B 119.4
C14B C13B C12B 119.9(11)
C14B C13B H13B 120.1
C12B C13B H13B 120.1
C13B C14B C15B 119.1(11)
C13B C14B H14B 120.4
C15B C14B H14B 120.4
C14B C15B C16B 121.2(12)
C14B C15B H15B 119.4
C16B C15B H15B 119.4
C11B C16B C15B 122.0(11)
C11B C16B H16B 119.0
C15B C16B H16B 119.0
C22B C21B C26B 118.0(10)
C22B C21B P1B 118.4(8)
C26B C21B P1B 123.6(9)
C21B C22B C23B 120.6(11)
C21B C22B H22B 119.7
C23B C22B H22B 119.7
C24B C23B C22B 121.4(12)
C24B C23B H23B 119.3
C22B C23B H23B 119.3
C23B C24B C25B 118.9(12)
C23B C24B H24B 120.5
C25B C24B H24B 120.5
C24B C25B C26B 120.9(12)
C24B C25B H25B 119.5
C26B C25B H25B 119.5
C25B C26B C21B 120.0(11)
C25B C26B H26B 120.0
C21B C26B H26B 120.0
C36B C31B C32B 115.4(10)
C36B C31B P2B 123.0(9)
C32B C31B P2B 121.6(8)
C33B C32B C31B 121.7(11)
C33B C32B H32B 119.1
C31B C32B H32B 119.1
C34B C33B C32B 120.0(12)
C34B C33B H33B 120.0
C32B C33B H33B 120.0
C33B C34B C35B 119.9(12)
C33B C34B H34B 120.1
C35B C34B H34B 120.1
C36B C35B C34B 119.7(12)
C36B C35B H35B 120.2
C34B C35B H35B 120.2
C35B C36B C31B 123.3(12)
C35B C36B H36B 118.3
C31B C36B H36B 118.3
C46B C41B C42B 117.3(10)
C46B C41B P2B 120.1(8)
C42B C41B P2B 122.4(9)
C43B C42B C41B 120.9(11)
C43B C42B H42B 119.6
C41B C42B H42B 119.6
C44B C43B C42B 120.3(12)
C44B C43B H43B 119.8
C42B C43B H43B 119.8
C43B C44B C45B 119.6(12)
C43B C44B H44B 120.2
C45B C44B H44B 120.2
C44B C45B C46B 120.5(12)
C44B C45B H45B 119.7
C46B C45B H45B 119.7
C45B C46B C41B 121.3(11)
C45B C46B H46B 119.4
C41B C46B H46B 119.4

loop_
_geom_bond_atom_site_label_1
_geom_bond_atom_site_label_2
_geom_bond_distance
Mn1A C20A 1.794(12)
Mn1A C30A 1.798(14)
Mn1A C10A 1.811(13)
Mn1A C4A 1.922(13)
Mn1A P1A 2.320(3)
Mn1A P2A 2.345(3)
P1A N1A 1.623(8)
P1A C11A 1.796(12)
P1A C21A 1.800(11)
P2A C2A 1.763(10)
P2A C41A 1.785(12)
P2A C31A 1.837(10)
S2A C1A 1.817(10)
S2A S1 2.020(4)
S3A C3A 1.725(15)
S3A C2A 1.778(10)
N1A C1A 1.324(11)
N2A C4A 1.145(13)
N2A C5A 1.473(14)
N3A C3A 1.147(14)
O1A C10A 1.160(12)
O2A C20A 1.163(12)
O3A C30A 1.167(13)
C1A C2A 1.434(13)
C5A C8A 1.492(18)
C5A C6A 1.498(18)
C5A C7A 1.526(15)
C6A H6A1 0.9600
C6A H6A2 0.9600
C6A H6A3 0.9600
C7A H7A1 0.9600
C7A H7A2 0.9600
C7A H7A3 0.9600
C8A H8A1 0.9600
C8A H8A2 0.9600
C8A H8A3 0.9600
C11A C12A 1.366(14)
C11A C16A 1.411(13)
C12A C13A 1.459(16)
C12A H12A 0.9300
C13A C14A 1.380(16)
C13A H13A 0.9300
C14A C15A 1.348(16)
C14A H14A 0.9300
C15A C16A 1.398(16)
C15A H15A 0.9300
C16A H16A 0.9300
C21A C22A 1.372(14)
C21A C26A 1.380(13)
C22A C23A 1.411(14)
C22A H22A 0.9300
C23A C24A 1.382(17)
C23A H23A 0.9300
C24A C25A 1.364(17)
C24A H24A 0.9300
C25A C26A 1.409(14)
C25A H25A 0.9300
C26A H26A 0.9300
C31A C36A 1.366(14)
C31A C32A 1.422(13)
C32A C33A 1.357(14)
C32A H32A 0.9300
C33A C34A 1.367(16)
C33A H33A 0.9300
C34A C35A 1.376(15)
C34A H34A 0.9300
C35A C36A 1.363(14)
C35A H35A 0.9300
C36A H36A 0.9300
C41A C42A 1.364(14)
C41A C46A 1.402(13)
C42A C43A 1.400(15)
C42A H42A 0.9300
C43A C44A 1.399(15)
C43A H43A 0.9300
C44A C45A 1.383(16)
C44A H44A 0.9300
C45A C46A 1.335(14)
C45A H45A 0.9300
C46A H46A 0.9300
S1 S2B 2.025(4)
Mn1B C10B 1.786(14)
Mn1B C20B 1.805(12)
Mn1B C30B 1.823(12)
Mn1B C4B 1.938(13)
Mn1B P1B 2.323(3)
Mn1B P2B 2.348(3)
P1B N1B 1.629(7)
P1B C11B 1.800(10)
P1B C21B 1.808(10)
P2B C2B 1.791(10)
P2B C31B 1.796(10)
P2B C41B 1.828(11)
S2B C1B 1.829(9)
S3B C3B 1.703(13)
S3B C2B 1.755(9)
N1B C1B 1.300(11)
N2B C4B 1.158(12)
N2B C5B 1.456(13)
N3B C3B 1.144(12)
O1B C10B 1.184(12)
O2B C20B 1.152(11)
O3B C30B 1.150(11)
C1B C2B 1.427(13)
C5B C8B 1.406(15)
C5B C7B 1.427(17)
C5B C6B 1.555(19)
C6B H6B1 0.9600
C6B H6B2 0.9600
C6B H6B3 0.9600
C7B H7B1 0.9600
C7B H7B2 0.9600
C7B H7B3 0.9600
C8B H8B1 0.9600
C8B H8B2 0.9600
C8B H8B3 0.9600
C11B C16B 1.372(13)
C11B C12B 1.404(12)
C12B C13B 1.405(13)
C12B H12B 0.9300
C13B C14B 1.362(14)
C13B H13B 0.9300
C14B C15B 1.372(15)
C14B H14B 0.9300
C15B C16B 1.374(14)
C15B H15B 0.9300
C16B H16B 0.9300
C21B C22B 1.375(13)
C21B C26B 1.403(13)
C22B C23B 1.391(14)
C22B H22B 0.9300
C23B C24B 1.356(14)
C23B H23B 0.9300
C24B C25B 1.372(15)
C24B H24B 0.9300
C25B C26B 1.389(15)
C25B H25B 0.9300
C26B H26B 0.9300
C31B C36B 1.393(13)
C31B C32B 1.395(13)
C32B C33B 1.391(13)
C32B H32B 0.9300
C33B C34B 1.360(14)
C33B H33B 0.9300
C34B C35B 1.376(15)
C34B H34B 0.9300
C35B C36B 1.356(14)
C35B H35B 0.9300
C36B H36B 0.9300
C41B C46B 1.389(13)
C41B C42B 1.413(13)
C42B C43B 1.386(14)
C42B H42B 0.9300
C43B C44B 1.374(14)
C43B H43B 0.9300
C44B C45B 1.379(13)
C44B H44B 0.9300
C45B C46B 1.384(14)
C45B H45B 0.9300
C46B H46B 0.9300

loop_
_geom_torsion_atom_site_label_1
_geom_torsion_atom_site_label_2
_geom_torsion_atom_site_label_3
_geom_torsion_atom_site_label_4
_geom_torsion
C20A Mn1A P1A N1A -127.6(5)
C30A Mn1A P1A N1A 143.5(5)
C4A Mn1A P1A N1A -41.2(5)
P2A Mn1A P1A N1A 49.3(4)
C20A Mn1A P1A C11A 107.6(6)
C30A Mn1A P1A C11A 18.7(5)
C4A Mn1A P1A C11A -166.0(5)
P2A Mn1A P1A C11A -75.5(4)
C20A Mn1A P1A C21A -13.0(6)
C30A Mn1A P1A C21A -101.9(6)
C4A Mn1A P1A C21A 73.5(5)
P2A Mn1A P1A C21A 164.0(4)
C30A Mn1A P2A C2A -118.3(6)
C10A Mn1A P2A C2A 153.2(6)
C4A Mn1A P2A C2A 58.7(5)
P1A Mn1A P2A C2A -23.4(4)
C30A Mn1A P2A C41A 5.2(6)
C10A Mn1A P2A C41A -83.3(6)
C4A Mn1A P2A C41A -177.8(5)
P1A Mn1A P2A C41A 100.1(4)
C30A Mn1A P2A C31A 120.0(5)
C10A Mn1A P2A C31A 31.5(6)
C4A Mn1A P2A C31A -63.0(5)
P1A Mn1A P2A C31A -145.0(4)
C11A P1A N1A C1A 80.5(9)
C21A P1A N1A C1A -174.7(8)
Mn1A P1A N1A C1A -54.4(9)
P1A N1A C1A C2A 11.9(16)
P1A N1A C1A S2A -169.7(5)
S1 S2A C1A N1A -3.7(9)
S1 S2A C1A C2A 175.0(7)
N1A C1A C2A P2A 22.4(17)
S2A C1A C2A P2A -156.1(6)
N1A C1A C2A S3A -171.8(9)
S2A C1A C2A S3A 9.7(11)
C41A P2A C2A C1A -132.2(9)
C31A P2A C2A C1A 120.4(10)
Mn1A P2A C2A C1A -6.2(11)
C41A P2A C2A S3A 62.0(7)
C31A P2A C2A S3A -45.4(8)
Mn1A P2A C2A S3A -172.0(4)
C3A S3A C2A C1A -77.3(9)
C3A S3A C2A P2A 89.7(7)
N1A P1A C11A C12A -113.1(9)
C21A P1A C11A C12A 141.7(9)
Mn1A P1A C11A C12A 16.5(10)
N1A P1A C11A C16A 55.4(9)
C21A P1A C11A C16A -49.8(9)
Mn1A P1A C11A C16A -175.0(6)
C16A C11A C12A C13A 2.3(16)
P1A C11A C12A C13A 170.9(8)
C11A C12A C13A C14A 1.8(18)
C12A C13A C14A C15A -3(2)
C13A C14A C15A C16A 1(2)
C14A C15A C16A C11A 3.3(19)
C12A C11A C16A C15A -4.8(16)
P1A C11A C16A C15A -174.1(9)
N1A P1A C21A C22A 19.0(10)
C11A P1A C21A C22A 124.9(9)
Mn1A P1A C21A C22A -102.7(9)
N1A P1A C21A C26A -164.3(9)
C11A P1A C21A C26A -58.4(10)
Mn1A P1A C21A C26A 74.0(9)
C26A C21A C22A C23A 0.5(17)
P1A C21A C22A C23A 177.2(8)
C21A C22A C23A C24A -1.6(19)
C22A C23A C24A C25A 3(2)
C23A C24A C25A C26A -2(2)
C22A C21A C26A C25A -0.3(17)
P1A C21A C26A C25A -177.1(8)
C24A C25A C26A C21A 1.4(19)
C2A P2A C31A C36A -94.5(10)
C41A P2A C31A C36A 153.7(10)
Mn1A P2A C31A C36A 32.7(11)
C2A P2A C31A C32A 81.8(9)
C41A P2A C31A C32A -30.0(10)
Mn1A P2A C31A C32A -151.0(8)
C36A C31A C32A C33A 2.7(17)
P2A C31A C32A C33A -173.9(10)
C31A C32A C33A C34A -3(2)
C32A C33A C34A C35A 2(2)
C33A C34A C35A C36A 0(2)
C34A C35A C36A C31A 0(2)
C32A C31A C36A C35A -0.9(17)
P2A C31A C36A C35A 175.5(10)
C2A P2A C41A C42A 16.7(11)
C31A P2A C41A C42A 126.5(10)
Mn1A P2A C41A C42A -111.1(9)
C2A P2A C41A C46A -167.0(9)
C31A P2A C41A C46A -57.2(10)
Mn1A P2A C41A C46A 65.2(9)
C46A C41A C42A C43A -1.1(16)
P2A C41A C42A C43A 175.4(8)
C41A C42A C43A C44A 1.9(17)
C42A C43A C44A C45A -1.2(18)
C43A C44A C45A C46A -0.3(19)
C44A C45A C46A C41A 1(2)
C42A C41A C46A C45A -0.5(17)
P2A C41A C46A C45A -177.1(10)
C1A S2A S1 S2B 86.1(4)
C20B Mn1B P1B N1B 119.4(5)
C30B Mn1B P1B N1B -151.0(4)
C4B Mn1B P1B N1B 31.7(4)
P2B Mn1B P1B N1B -57.3(3)
C20B Mn1B P1B C11B 2.3(5)
C30B Mn1B P1B C11B 91.9(5)
C4B Mn1B P1B C11B -85.4(5)
P2B Mn1B P1B C11B -174.5(4)
C20B Mn1B P1B C21B -118.6(5)
C30B Mn1B P1B C21B -29.0(5)
C4B Mn1B P1B C21B 153.7(5)
P2B Mn1B P1B C21B 64.6(4)
C10B Mn1B P2B C2B -136.3(5)
C30B Mn1B P2B C2B 133.7(5)
C4B Mn1B P2B C2B -46.3(5)
P1B Mn1B P2B C2B 38.8(4)
C10B Mn1B P2B C31B 99.3(6)
C30B Mn1B P2B C31B 9.4(5)
C4B Mn1B P2B C31B -170.6(5)
P1B Mn1B P2B C31B -85.6(4)
C10B Mn1B P2B C41B -17.7(5)
C30B Mn1B P2B C41B -107.6(5)
C4B Mn1B P2B C41B 72.4(5)
P1B Mn1B P2B C41B 157.5(4)
S2A S1 S2B C1B 80.6(4)
C11B P1B N1B C1B 179.7(8)
C21B P1B N1B C1B -73.7(9)
Mn1B P1B N1B C1B 57.0(9)
P1B N1B C1B C2B -15.0(16)
P1B N1B C1B S2B 166.5(5)
S1 S2B C1B N1B -18.6(8)
S1 S2B C1B C2B 162.6(7)
N1B C1B C2B S3B 169.8(9)
S2B C1B C2B S3B -11.6(10)
N1B C1B C2B P2B -7.8(16)
S2B C1B C2B P2B 170.8(5)
C3B S3B C2B C1B 91.2(9)
C3B S3B C2B P2B -91.0(7)
C31B P2B C2B C1B 111.3(9)
C41B P2B C2B C1B -140.9(9)
Mn1B P2B C2B C1B -15.5(10)
C31B P2B C2B S3B -66.4(7)
C41B P2B C2B S3B 41.4(7)
Mn1B P2B C2B S3B 166.8(4)
N1B P1B C11B C16B 169.1(10)
C21B P1B C11B C16B 61.5(11)
Mn1B P1B C11B C16B -68.8(10)
N1B P1B C11B C12B -8.4(10)
C21B P1B C11B C12B -116.0(9)
Mn1B P1B C11B C12B 113.7(8)
C16B C11B C12B C13B 0.1(16)
P1B C11B C12B C13B 177.8(8)
C11B C12B C13B C14B 1.1(18)
C12B C13B C14B C15B -2(2)
C13B C14B C15B C16B 2(2)
C12B C11B C16B C15B -0.4(19)
P1B C11B C16B C15B -178.0(11)
C14B C15B C16B C11B -1(2)
N1B P1B C21B C22B -8.2(9)
C11B P1B C21B C22B 99.4(9)
Mn1B P1B C21B C22B -134.4(7)
N1B P1B C21B C26B 175.2(9)
C11B P1B C21B C26B -77.2(10)
Mn1B P1B C21B C26B 49.0(10)
C26B C21B C22B C23B -3.4(16)
P1B C21B C22B C23B 179.8(8)
C21B C22B C23B C24B 1.3(17)
C22B C23B C24B C25B 1.2(19)
C23B C24B C25B C26B -1(2)
C24B C25B C26B C21B -1(2)
C22B C21B C26B C25B 3.1(17)
P1B C21B C26B C25B 179.7(9)
C2B P2B C31B C36B 168.6(9)
C41B P2B C31B C36B 60.3(10)
Mn1B P2B C31B C36B -64.1(10)
C2B P2B C31B C32B -11.2(10)
C41B P2B C31B C32B -119.5(9)
Mn1B P2B C31B C32B 116.2(8)
C36B C31B C32B C33B 1.5(16)
P2B C31B C32B C33B -178.7(8)
C31B C32B C33B C34B -0.3(17)
C32B C33B C34B C35B -0.8(19)
C33B C34B C35B C36B 1(2)
C34B C35B C36B C31B 0.6(19)
C32B C31B C36B C35B -1.6(17)
P2B C31B C36B C35B 178.6(9)
C2B P2B C41B C46B 83.1(8)
C31B P2B C41B C46B -164.5(8)
Mn1B P2B C41B C46B -41.5(9)
C2B P2B C41B C42B -91.2(9)
C31B P2B C41B C42B 21.2(9)
Mn1B P2B C41B C42B 144.1(7)
C46B C41B C42B C43B 0.7(15)
P2B C41B C42B C43B 175.2(8)
C41B C42B C43B C44B -1.3(17)
C42B C43B C44B C45B 1.5(17)
C43B C44B C45B C46B -1.2(16)
C44B C45B C46B C41B 0.6(16)
C42B C41B C46B C45B -0.4(15)
P2B C41B C46B C45B -175.0(8)
